data_2233234
loop_
_publ_author_name
'Li, Wen-juan'
'Song, Manman'
'Xu, Yan'

_publ_section_title
;
 <i>N</i>'-(4-Hydroxybenzylidene)ferrocene-1-carbohydrazide
;
_journal_coeditor_code LH5370
_journal_issue 1
_journal_name_full 'Acta Crystallographica Section E'
_journal_page_first m8
_journal_paper_doi 10.1107/S1600536811050835
_journal_volume 68
_journal_year 2012
_chemical_formula_iupac '[Fe (C5 H5)2 (C13 H11 N2 O2)]'
_chemical_formula_moiety 'C18 H16 Fe N2 O2'
_chemical_formula_sum 'C18 H16 Fe N2 O2'
_chemical_formula_weight 348.18
_chemical_name_systematic
;
<i>N</i>'-(4-Hydroxybenzylidene)ferrocene-1-carbohydrazide
;
_space_group_IT_number 19
_symmetry_cell_setting orthorhombic
_symmetry_space_group_name_Hall 'P 2ac 2ab'
_symmetry_space_group_name_H-M 'P 21 21 21'
_atom_sites_solution_hydrogens geom
_atom_sites_solution_primary direct
_atom_sites_solution_secondary difmap
_audit_creation_method SHELXL-97
_cell_angle_alpha 90.00
_cell_angle_beta 90.00
_cell_angle_gamma 90.00
_cell_formula_units_Z 4
_cell_length_a 11.341(2)
_cell_length_b 11.669(2)
_cell_length_c 11.748(2)
_cell_measurement_reflns_used 4569
_cell_measurement_temperature 293(2)
_cell_measurement_theta_max 2.4600
_cell_measurement_theta_min 2.4600
_cell_volume 1554.7(5)
_computing_cell_refinement 'CrystalClear (Rigaku/MSC, 2006)'
_computing_data_collection 'CrystalClear (Rigaku/MSC, 2006)'
_computing_data_reduction 'CrystalClear (Rigaku/MSC, 2006)'
_computing_molecular_graphics 'PLATON (Spek, 2009)'
_computing_publication_material 'CrystalStructure (Rigaku/MSC, 2006)'
_computing_structure_refinement 'SHELXL97 (Sheldrick, 2008)'
_computing_structure_solution 'SHELXS97 (Sheldrick, 2008)'
_diffrn_ambient_temperature 293(2)
_diffrn_detector_area_resol_mean 28.5714
_diffrn_measured_fraction_theta_full 0.991
_diffrn_measured_fraction_theta_max 0.991
_diffrn_measurement_device_type 'Rigaku Saturn'
_diffrn_measurement_method \w
_diffrn_radiation_monochromator graphite
_diffrn_radiation_source 'fine-focus sealed tube'
_diffrn_radiation_type MoK\a
_diffrn_radiation_wavelength 0.71073
_diffrn_reflns_av_R_equivalents 0.0428
_diffrn_reflns_av_sigmaI/netI 0.0479
_diffrn_reflns_limit_h_max 11
_diffrn_reflns_limit_h_min -14
_diffrn_reflns_limit_k_max 14
_diffrn_reflns_limit_k_min -14
_diffrn_reflns_limit_l_max 15
_diffrn_reflns_limit_l_min -15
_diffrn_reflns_number 13023
_diffrn_reflns_theta_full 27.90
_diffrn_reflns_theta_max 27.90
_diffrn_reflns_theta_min 2.46
_exptl_absorpt_coefficient_mu 0.981
_exptl_absorpt_correction_T_max 0.8510
_exptl_absorpt_correction_T_min 0.8206
_exptl_absorpt_correction_type multi-scan
_exptl_absorpt_process_details '(CrystalClear; Rigaku/MSC, 2006)'
_exptl_crystal_colour Red
_exptl_crystal_density_diffrn 1.488
_exptl_crystal_density_method 'not measured'
_exptl_crystal_description Prism
_exptl_crystal_F_000 720
_exptl_crystal_size_max 0.21
_exptl_crystal_size_mid 0.18
_exptl_crystal_size_min 0.17
_refine_diff_density_max 0.201
_refine_diff_density_min -0.276
_refine_ls_abs_structure_details 'Flack (1983), 1583 Friedel pairs'
_refine_ls_abs_structure_Flack 0.07(2)
_refine_ls_extinction_method none
_refine_ls_goodness_of_fit_ref 1.059
_refine_ls_hydrogen_treatment constr
_refine_ls_matrix_type full
_refine_ls_number_parameters 208
_refine_ls_number_reflns 3691
_refine_ls_number_restraints 0
_refine_ls_restrained_S_all 1.059
_refine_ls_R_factor_all 0.0567
_refine_ls_R_factor_gt 0.0466
_refine_ls_shift/su_max 0.000
_refine_ls_shift/su_mean 0.000
_refine_ls_structure_factor_coef Fsqd
_refine_ls_weighting_details 'calc w=1/[\s^2^(Fo^2^)+(0.0432P)^2^] where P=(Fo^2^+2Fc^2^)/3'
_refine_ls_weighting_scheme calc
_refine_ls_wR_factor_gt 0.0905
_refine_ls_wR_factor_ref 0.0965
_reflns_number_gt 3139
_reflns_number_total 3691
_reflns_threshold_expression I>2\s(I)
_cod_data_source_file lh5370.cif
_cod_data_source_block I
_cod_database_code 2233234
_cod_database_fobs_code 2233234

loop_
_symmetry_equiv_pos_as_xyz
'x, y, z'
'-x+1/2, -y, z+1/2'
'-x, y+1/2, -z+1/2'
'x+1/2, -y+1/2, -z'

loop_
_atom_site_type_symbol
_atom_site_label
_atom_site_fract_x
_atom_site_fract_y
_atom_site_fract_z
_atom_site_U_iso_or_equiv
_atom_site_adp_type
_atom_site_calc_flag
_atom_site_refinement_flags
_atom_site_occupancy
_atom_site_symmetry_multiplicity
C C1 0.1100(2) 0.3799(2) 0.4653(2) 0.0338(6) Uani d . 1 1
C C2 0.2016(3) 0.3023(3) 0.4696(3) 0.0515(9) Uani d . 1 1
H H2A 0.2036 0.2415 0.4184 0.062 Uiso calc R 1 1
C C3 0.2907(3) 0.3143(3) 0.5494(3) 0.0508(9) Uani d . 1 1
H H3A 0.3513 0.2607 0.5521 0.061 Uiso calc R 1 1
C C4 0.2904(2) 0.4054(3) 0.6253(2) 0.0384(6) Uani d . 1 1
C C5 0.1976(3) 0.4829(3) 0.6188(3) 0.0427(8) Uani d . 1 1
H H5A 0.1956 0.5447 0.6688 0.051 Uiso calc R 1 1
C C6 0.1083(3) 0.4706(2) 0.5400(3) 0.0424(7) Uani d . 1 1
H H6A 0.0471 0.5236 0.5374 0.051 Uiso calc R 1 1
C C7 0.3819(3) 0.4244(2) 0.7082(3) 0.0435(7) Uani d . 1 1
H H7A 0.3778 0.4906 0.7521 0.052 Uiso calc R 1 1
C C8 0.6301(3) 0.3160(2) 0.8454(2) 0.0374(6) Uani d . 1 1
C C9 0.7054(2) 0.3576(3) 0.9383(3) 0.0381(7) Uani d . 1 1
C C10 0.7210(3) 0.4729(3) 0.9792(3) 0.0479(8) Uani d . 1 1
H H10A 0.6798 0.5412 0.9510 0.058 Uiso calc R 1 1
C C11 0.8062(3) 0.4703(3) 1.0672(3) 0.0575(9) Uani d . 1 1
H H11A 0.8350 0.5367 1.1100 0.069 Uiso calc R 1 1
C C12 0.8441(3) 0.3547(3) 1.0817(3) 0.0573(9) Uani d . 1 1
H H12A 0.9036 0.3277 1.1360 0.069 Uiso calc R 1 1
C C13 0.7833(3) 0.2868(3) 1.0025(3) 0.0506(8) Uani d . 1 1
H H13A 0.7932 0.2040 0.9925 0.061 Uiso calc R 1 1
C C14 0.9200(4) 0.5014(5) 0.7790(5) 0.0972(17) Uani d . 1 1
H H14A 0.8701 0.5578 0.7402 0.117 Uiso calc R 1 1
C C15 0.9991(4) 0.5243(5) 0.8663(5) 0.0931(16) Uani d . 1 1
H H15A 1.0128 0.5998 0.9004 0.112 Uiso calc R 1 1
C C16 1.0543(3) 0.4238(5) 0.8989(4) 0.0871(14) Uani d . 1 1
H H16A 1.1137 0.4158 0.9590 0.105 Uiso calc R 1 1
C C17 1.0091(4) 0.3347(5) 0.8301(5) 0.0936(16) Uani d . 1 1
H H17A 1.0320 0.2538 0.8331 0.112 Uiso calc R 1 1
C C18 0.9254(4) 0.3842(6) 0.7547(4) 0.0965(17) Uani d . 1 1
H H18A 0.8803 0.3437 0.6960 0.116 Uiso calc R 1 1
Fe Fe1 0.87527(4) 0.40949(4) 0.91860(4) 0.04623(14) Uani d . 1 1
N N1 0.4684(2) 0.3563(2) 0.7252(2) 0.0396(6) Uani d . 1 1
N N2 0.5467(2) 0.3903(2) 0.8087(2) 0.0397(6) Uani d . 1 1
H H2B 0.5425 0.4581 0.8371 0.048 Uiso calc R 1 1
O O1 0.02012(17) 0.37099(16) 0.38868(17) 0.0424(5) Uani d . 1 1
H H1A 0.0456 0.3451 0.3286 0.064 Uiso calc R 1 1
O O2 0.6370(2) 0.21835(16) 0.80566(19) 0.0493(5) Uani d . 1 1

loop_
_atom_site_aniso_label
_atom_site_aniso_U_11
_atom_site_aniso_U_22
_atom_site_aniso_U_33
_atom_site_aniso_U_12
_atom_site_aniso_U_13
_atom_site_aniso_U_23
C1 0.0353(15) 0.0315(14) 0.0345(13) -0.0021(12) -0.0008(12) 0.0008(11)
C2 0.056(2) 0.0384(17) 0.060(2) 0.0098(15) -0.0180(18) -0.0153(15)
C3 0.0468(18) 0.0448(18) 0.061(2) 0.0154(15) -0.0174(17) -0.0116(16)
C4 0.0348(15) 0.0375(15) 0.0430(15) -0.0012(14) -0.0057(12) -0.0004(14)
C5 0.0427(18) 0.0408(17) 0.0446(18) 0.0070(14) -0.0067(14) -0.0138(14)
C6 0.0361(17) 0.0418(16) 0.0491(17) 0.0104(14) -0.0057(14) -0.0099(14)
C7 0.0413(16) 0.0415(15) 0.0478(16) -0.0003(16) -0.0109(16) -0.0044(13)
C8 0.0307(14) 0.0428(15) 0.0386(15) -0.0030(15) 0.0011(13) 0.0010(12)
C9 0.0335(14) 0.0421(16) 0.0388(16) 0.0027(13) -0.0023(13) 0.0018(13)
C10 0.0463(19) 0.0475(19) 0.0500(19) 0.0101(15) -0.0107(16) -0.0091(16)
C11 0.051(2) 0.065(2) 0.057(2) 0.0126(17) -0.0208(18) -0.0205(19)
C12 0.055(2) 0.073(2) 0.0444(17) 0.0098(18) -0.0180(17) -0.0001(18)
C13 0.0500(18) 0.053(2) 0.049(2) 0.0102(16) -0.0089(16) 0.0089(16)
C14 0.069(3) 0.142(5) 0.081(3) -0.026(3) -0.006(3) 0.041(3)
C15 0.059(3) 0.112(4) 0.108(4) -0.031(3) 0.000(3) 0.007(3)
C16 0.037(2) 0.132(4) 0.092(3) -0.004(3) -0.008(2) -0.009(3)
C17 0.068(3) 0.109(4) 0.103(4) 0.013(3) 0.036(3) -0.020(3)
C18 0.067(3) 0.166(5) 0.056(3) -0.047(3) 0.011(2) -0.018(3)
Fe1 0.0355(2) 0.0557(3) 0.0474(2) -0.0009(2) -0.0079(2) 0.0001(2)
N1 0.0354(13) 0.0474(14) 0.0358(13) -0.0021(12) -0.0047(11) -0.0023(11)
N2 0.0385(13) 0.0375(13) 0.0432(14) 0.0065(11) -0.0143(11) -0.0045(11)
O1 0.0376(11) 0.0454(12) 0.0441(12) 0.0019(9) -0.0083(9) -0.0090(9)
O2 0.0495(12) 0.0403(11) 0.0582(14) 0.0066(11) -0.0090(12) -0.0118(10)

loop_
_atom_type_symbol
_atom_type_description
_atom_type_scat_dispersion_real
_atom_type_scat_dispersion_imag
_atom_type_scat_source
C C 0.0033 0.0016 'International Tables Vol C Tables 4.2.6.8 and 6.1.1.4'
H H 0.0000 0.0000 'International Tables Vol C Tables 4.2.6.8 and 6.1.1.4'
N N 0.0061 0.0033 'International Tables Vol C Tables 4.2.6.8 and 6.1.1.4'
O O 0.0106 0.0060 'International Tables Vol C Tables 4.2.6.8 and 6.1.1.4'
Fe Fe 0.3463 0.8444 'International Tables Vol C Tables 4.2.6.8 and 6.1.1.4'

loop_
_geom_angle_atom_site_label_1
_geom_angle_atom_site_label_2
_geom_angle_atom_site_label_3
_geom_angle
O1 C1 C2 122.4(2)
O1 C1 C6 118.0(2)
C2 C1 C6 119.5(3)
C1 C2 C3 120.5(3)
C1 C2 H2A 119.8
C3 C2 H2A 119.8
C4 C3 C2 120.7(3)
C4 C3 H3A 119.6
C2 C3 H3A 119.6
C3 C4 C5 117.7(3)
C3 C4 C7 123.4(3)
C5 C4 C7 118.8(3)
C6 C5 C4 121.7(3)
C6 C5 H5A 119.2
C4 C5 H5A 119.2
C1 C6 C5 119.9(3)
C1 C6 H6A 120.1
C5 C6 H6A 120.1
N1 C7 C4 124.3(3)
N1 C7 H7A 117.9
C4 C7 H7A 117.9
O2 C8 N2 121.1(3)
O2 C8 C9 123.3(3)
N2 C8 C9 115.5(2)
C13 C9 C10 106.8(3)
C13 C9 C8 124.2(3)
C10 C9 C8 128.9(3)
C13 C9 Fe1 69.24(18)
C10 C9 Fe1 69.11(18)
C8 C9 Fe1 124.4(2)
C9 C10 C11 107.9(3)
C9 C10 Fe1 69.36(17)
C11 C10 Fe1 70.1(2)
C9 C10 H10A 126.1
C11 C10 H10A 126.1
Fe1 C10 H10A 126.1
C12 C11 C10 108.3(3)
C12 C11 Fe1 70.0(2)
C10 C11 Fe1 69.2(2)
C12 C11 H11A 125.8
C10 C11 H11A 125.8
Fe1 C11 H11A 125.8
C13 C12 C11 107.8(3)
C13 C12 Fe1 68.9(2)
C11 C12 Fe1 69.2(2)
C13 C12 H12A 126.1
C11 C12 H12A 126.1
Fe1 C12 H12A 126.1
C12 C13 C9 109.2(3)
C12 C13 Fe1 70.8(2)
C9 C13 Fe1 69.66(18)
C12 C13 H13A 125.4
C9 C13 H13A 125.4
Fe1 C13 H13A 125.4
C18 C14 C15 108.0(5)
C18 C14 Fe1 70.0(3)
C15 C14 Fe1 70.4(3)
C18 C14 H14A 126.0
C15 C14 H14A 126.0
Fe1 C14 H14A 126.0
C16 C15 C14 109.5(5)
C16 C15 Fe1 70.8(3)
C14 C15 Fe1 69.5(3)
C16 C15 H15A 125.2
C14 C15 H15A 125.2
Fe1 C15 H15A 125.2
C15 C16 C17 107.5(4)
C15 C16 Fe1 69.7(2)
C17 C16 Fe1 69.2(2)
C15 C16 H16A 126.2
C17 C16 H16A 126.2
Fe1 C16 H16A 126.2
C16 C17 C18 107.5(5)
C16 C17 Fe1 70.3(2)
C18 C17 Fe1 69.3(3)
C16 C17 H17A 126.3
C18 C17 H17A 126.3
Fe1 C17 H17A 126.3
C17 C18 C14 107.5(4)
C17 C18 Fe1 69.8(3)
C14 C18 Fe1 69.6(3)
C17 C18 H18A 126.3
C14 C18 H18A 126.3
Fe1 C18 H18A 126.3
C14 Fe1 C13 153.77(19)
C14 Fe1 C9 119.18(17)
C13 Fe1 C9 41.10(12)
C14 Fe1 C10 107.86(19)
C13 Fe1 C10 69.11(13)
C9 Fe1 C10 41.53(12)
C14 Fe1 C11 127.2(2)
C13 Fe1 C11 68.42(15)
C9 Fe1 C11 69.04(13)
C10 Fe1 C11 40.71(12)
C14 Fe1 C18 40.4(2)
C13 Fe1 C18 120.18(19)
C9 Fe1 C18 109.30(15)
C10 Fe1 C18 128.87(19)
C11 Fe1 C18 165.9(2)
C14 Fe1 C17 68.1(2)
C13 Fe1 C17 109.22(18)
C9 Fe1 C17 129.56(19)
C10 Fe1 C17 168.0(2)
C11 Fe1 C17 150.7(2)
C18 Fe1 C17 40.9(2)
C14 Fe1 C16 67.5(2)
C13 Fe1 C16 128.46(18)
C9 Fe1 C16 167.32(19)
C10 Fe1 C16 149.77(18)
C11 Fe1 C16 116.65(17)
C18 Fe1 C16 68.10(18)
C17 Fe1 C16 40.46(19)
C14 Fe1 C15 40.01(19)
C13 Fe1 C15 165.12(19)
C9 Fe1 C15 152.17(19)
C10 Fe1 C15 117.4(2)
C11 Fe1 C15 107.1(2)
C18 Fe1 C15 67.4(2)
C17 Fe1 C15 67.3(2)
C16 Fe1 C15 39.6(2)
C14 Fe1 C12 164.9(2)
C13 Fe1 C12 40.26(13)
C9 Fe1 C12 68.74(13)
C10 Fe1 C12 68.75(13)
C11 Fe1 C12 40.80(14)
C18 Fe1 C12 152.8(2)
C17 Fe1 C12 118.2(2)
C16 Fe1 C12 107.55(17)
C15 Fe1 C12 127.30(19)
C7 N1 N2 115.2(2)
C8 N2 N1 119.4(2)
C8 N2 H2B 120.3
N1 N2 H2B 120.3
C1 O1 H1A 109.5

loop_
_geom_bond_atom_site_label_1
_geom_bond_atom_site_label_2
_geom_bond_distance
C1 O1 1.364(3)
C1 C2 1.379(4)
C1 C6 1.375(4)
C2 C3 1.385(4)
C2 H2A 0.9300
C3 C4 1.388(4)
C3 H3A 0.9300
C4 C5 1.390(4)
C4 C7 1.440(4)
C5 C6 1.379(4)
C5 H5A 0.9300
C6 H6A 0.9300
C7 N1 1.279(4)
C7 H7A 0.9300
C8 O2 1.233(3)
C8 N2 1.354(4)
C8 C9 1.469(4)
C9 C13 1.425(4)
C9 C10 1.440(4)
C9 Fe1 2.032(3)
C10 C11 1.416(4)
C10 Fe1 2.029(3)
C10 H10A 0.9800
C11 C12 1.426(5)
C11 Fe1 2.041(4)
C11 H11A 0.9800
C12 C13 1.403(5)
C12 Fe1 2.051(4)
C12 H12A 0.9800
C13 Fe1 2.027(3)
C13 H13A 0.9800
C14 C18 1.399(7)
C14 C15 1.389(7)
C14 Fe1 2.025(5)
C14 H14A 0.9800
C15 C16 1.384(7)
C15 Fe1 2.036(4)
C15 H15A 0.9800
C16 C17 1.413(7)
C16 Fe1 2.050(4)
C16 H16A 0.9800
C17 C18 1.420(7)
C17 Fe1 2.037(4)
C17 H17A 0.9800
C18 Fe1 2.029(4)
C18 H18A 0.9800
N1 N2 1.381(3)
N2 H2B 0.8600
O1 H1A 0.8200

loop_
_geom_hbond_atom_site_label_D
_geom_hbond_atom_site_label_H
_geom_hbond_atom_site_label_A
_geom_hbond_site_symmetry_A
_geom_hbond_distance_DH
_geom_hbond_distance_HA
_geom_hbond_distance_DA
_geom_hbond_angle_DHA
N2 H2B O1 2_565 0.86 2.20 3.035(3) 163.3
O1 H1A O2 4_456 0.82 2.03 2.838(3) 169.7
O1 H1A N1 4_456 0.82 2.59 3.028(3) 115.2

loop_
_geom_torsion_atom_site_label_1
_geom_torsion_atom_site_label_2
_geom_torsion_atom_site_label_3
_geom_torsion_atom_site_label_4
_geom_torsion
O1 C1 C2 C3 -179.6(3)
C6 C1 C2 C3 1.0(5)
C1 C2 C3 C4 -1.0(6)
C2 C3 C4 C5 0.5(5)
C2 C3 C4 C7 -178.2(3)
C3 C4 C5 C6 0.1(5)
C7 C4 C5 C6 178.8(3)
O1 C1 C6 C5 -179.9(3)
C2 C1 C6 C5 -0.4(5)
C4 C5 C6 C1 -0.1(5)
C3 C4 C7 N1 -4.5(5)
C5 C4 C7 N1 176.8(3)
O2 C8 C9 C13 -8.5(5)
N2 C8 C9 C13 168.2(3)
O2 C8 C9 C10 168.3(3)
N2 C8 C9 C10 -15.0(5)
O2 C8 C9 Fe1 78.4(3)
N2 C8 C9 Fe1 -104.9(3)
C13 C9 C10 C11 -0.6(4)
C8 C9 C10 C11 -177.8(3)
Fe1 C9 C10 C11 -59.8(2)
C13 C9 C10 Fe1 59.2(2)
C8 C9 C10 Fe1 -118.0(3)
C9 C10 C11 C12 0.1(4)
Fe1 C10 C11 C12 -59.2(3)
C9 C10 C11 Fe1 59.3(2)
C10 C11 C12 C13 0.5(4)
Fe1 C11 C12 C13 -58.3(3)
C10 C11 C12 Fe1 58.8(3)
C11 C12 C13 C9 -0.8(4)
Fe1 C12 C13 C9 -59.3(2)
C11 C12 C13 Fe1 58.4(3)
C10 C9 C13 C12 0.9(4)
C8 C9 C13 C12 178.2(3)
Fe1 C9 C13 C12 60.0(3)
C10 C9 C13 Fe1 -59.1(2)
C8 C9 C13 Fe1 118.2(3)
C18 C14 C15 C16 -0.5(6)
Fe1 C14 C15 C16 59.7(4)
C18 C14 C15 Fe1 -60.2(3)
C14 C15 C16 C17 0.2(6)
Fe1 C15 C16 C17 59.1(3)
C14 C15 C16 Fe1 -58.9(3)
C15 C16 C17 C18 0.2(5)
Fe1 C16 C17 C18 59.6(3)
C15 C16 C17 Fe1 -59.4(3)
C16 C17 C18 C14 -0.5(5)
Fe1 C17 C18 C14 59.7(3)
C16 C17 C18 Fe1 -60.2(3)
C15 C14 C18 C17 0.6(5)
Fe1 C14 C18 C17 -59.8(3)
C15 C14 C18 Fe1 60.4(3)
C18 C14 Fe1 C13 -50.9(5)
C15 C14 Fe1 C13 -169.5(4)
C18 C14 Fe1 C9 -85.8(3)
C15 C14 Fe1 C9 155.5(3)
C18 C14 Fe1 C10 -129.7(3)
C15 C14 Fe1 C10 111.7(3)
C18 C14 Fe1 C11 -170.7(3)
C15 C14 Fe1 C11 70.7(4)
C15 C14 Fe1 C18 -118.6(5)
C18 C14 Fe1 C17 38.3(3)
C15 C14 Fe1 C17 -80.3(4)
C18 C14 Fe1 C16 82.2(3)
C15 C14 Fe1 C16 -36.5(3)
C18 C14 Fe1 C15 118.6(5)
C18 C14 Fe1 C12 155.8(6)
C15 C14 Fe1 C12 37.2(8)
C12 C13 Fe1 C14 -169.6(4)
C9 C13 Fe1 C14 -49.6(5)
C12 C13 Fe1 C9 -120.0(3)
C12 C13 Fe1 C10 -81.4(2)
C9 C13 Fe1 C10 38.61(18)
C12 C13 Fe1 C11 -37.58(19)
C9 C13 Fe1 C11 82.4(2)
C12 C13 Fe1 C18 154.9(3)
C9 C13 Fe1 C18 -85.1(3)
C12 C13 Fe1 C17 111.2(3)
C9 C13 Fe1 C17 -128.8(2)
C12 C13 Fe1 C16 70.0(3)
C9 C13 Fe1 C16 -170.0(2)
C12 C13 Fe1 C15 37.6(8)
C9 C13 Fe1 C15 157.6(7)
C9 C13 Fe1 C12 120.0(3)
C13 C9 Fe1 C14 157.3(3)
C10 C9 Fe1 C14 -84.2(3)
C8 C9 Fe1 C14 39.3(3)
C10 C9 Fe1 C13 118.4(3)
C8 C9 Fe1 C13 -118.0(3)
C13 C9 Fe1 C10 -118.4(3)
C8 C9 Fe1 C10 123.6(3)
C13 C9 Fe1 C11 -80.8(2)
C10 C9 Fe1 C11 37.65(19)
C8 C9 Fe1 C11 161.2(3)
C13 C9 Fe1 C18 114.1(3)
C10 C9 Fe1 C18 -127.4(3)
C8 C9 Fe1 C18 -3.8(3)
C13 C9 Fe1 C17 72.7(3)
C10 C9 Fe1 C17 -168.9(3)
C8 C9 Fe1 C17 -45.3(4)
C13 C9 Fe1 C16 38.3(8)
C10 C9 Fe1 C16 156.7(7)
C8 C9 Fe1 C16 -79.7(8)
C13 C9 Fe1 C15 -167.9(4)
C10 C9 Fe1 C15 -49.4(4)
C8 C9 Fe1 C15 74.1(5)
C13 C9 Fe1 C12 -36.9(2)
C10 C9 Fe1 C12 81.5(2)
C8 C9 Fe1 C12 -154.9(3)
C9 C10 Fe1 C14 114.1(2)
C11 C10 Fe1 C14 -126.9(3)
C9 C10 Fe1 C13 -38.22(18)
C11 C10 Fe1 C13 80.8(2)
C11 C10 Fe1 C9 119.0(3)
C9 C10 Fe1 C11 -119.0(3)
C9 C10 Fe1 C18 74.3(3)
C11 C10 Fe1 C18 -166.7(3)
C9 C10 Fe1 C17 46.0(10)
C11 C10 Fe1 C17 165.0(9)
C9 C10 Fe1 C16 -170.1(3)
C11 C10 Fe1 C16 -51.1(4)
C9 C10 Fe1 C15 156.4(2)
C11 C10 Fe1 C15 -84.6(3)
C9 C10 Fe1 C12 -81.5(2)
C11 C10 Fe1 C12 37.5(2)
C12 C11 Fe1 C14 -167.3(2)
C10 C11 Fe1 C14 73.0(3)
C12 C11 Fe1 C13 37.09(19)
C10 C11 Fe1 C13 -82.6(2)
C12 C11 Fe1 C9 81.3(2)
C10 C11 Fe1 C9 -38.39(19)
C12 C11 Fe1 C10 119.7(3)
C12 C11 Fe1 C18 167.2(6)
C10 C11 Fe1 C18 47.5(7)
C12 C11 Fe1 C17 -54.0(4)
C10 C11 Fe1 C17 -173.7(4)
C12 C11 Fe1 C16 -86.3(3)
C10 C11 Fe1 C16 154.0(2)
C12 C11 Fe1 C15 -127.9(2)
C10 C11 Fe1 C15 112.4(3)
C10 C11 Fe1 C12 -119.7(3)
C17 C18 Fe1 C14 118.5(4)
C17 C18 Fe1 C13 -84.8(3)
C14 C18 Fe1 C13 156.6(3)
C17 C18 Fe1 C9 -128.8(3)
C14 C18 Fe1 C9 112.7(3)
C17 C18 Fe1 C10 -171.4(3)
C14 C18 Fe1 C10 70.1(3)
C17 C18 Fe1 C11 150.5(6)
C14 C18 Fe1 C11 32.0(8)
C14 C18 Fe1 C17 -118.5(4)
C17 C18 Fe1 C16 38.0(3)
C14 C18 Fe1 C16 -80.6(3)
C17 C18 Fe1 C15 80.9(3)
C14 C18 Fe1 C15 -37.7(3)
C17 C18 Fe1 C12 -48.0(5)
C14 C18 Fe1 C12 -166.5(3)
C16 C17 Fe1 C14 80.6(3)
C18 C17 Fe1 C14 -37.8(3)
C16 C17 Fe1 C13 -127.3(3)
C18 C17 Fe1 C13 114.3(3)
C16 C17 Fe1 C9 -169.0(3)
C18 C17 Fe1 C9 72.6(4)
C16 C17 Fe1 C10 152.8(8)
C18 C17 Fe1 C10 34.4(11)
C16 C17 Fe1 C11 -47.4(5)
C18 C17 Fe1 C11 -165.8(4)
C16 C17 Fe1 C18 118.4(5)
C18 C17 Fe1 C16 -118.4(5)
C16 C17 Fe1 C15 37.2(3)
C18 C17 Fe1 C15 -81.2(3)
C16 C17 Fe1 C12 -84.2(3)
C18 C17 Fe1 C12 157.4(3)
C15 C16 Fe1 C14 36.8(3)
C17 C16 Fe1 C14 -82.1(4)
C15 C16 Fe1 C13 -167.5(3)
C17 C16 Fe1 C13 73.5(4)
C15 C16 Fe1 C9 161.2(7)
C17 C16 Fe1 C9 42.2(9)
C15 C16 Fe1 C10 -50.2(5)
C17 C16 Fe1 C10 -169.2(3)
C15 C16 Fe1 C11 -84.8(3)
C17 C16 Fe1 C11 156.2(3)
C15 C16 Fe1 C18 80.6(4)
C17 C16 Fe1 C18 -38.3(3)
C15 C16 Fe1 C17 118.9(5)
C17 C16 Fe1 C15 -118.9(5)
C15 C16 Fe1 C12 -128.0(3)
C17 C16 Fe1 C12 113.1(3)
C16 C15 Fe1 C14 -120.5(5)
C16 C15 Fe1 C13 41.2(9)
C14 C15 Fe1 C13 161.7(6)
C16 C15 Fe1 C9 -171.3(3)
C14 C15 Fe1 C9 -50.8(6)
C16 C15 Fe1 C10 154.2(3)
C14 C15 Fe1 C10 -85.4(4)
C16 C15 Fe1 C11 111.4(3)
C14 C15 Fe1 C11 -128.1(3)
C16 C15 Fe1 C18 -82.5(3)
C14 C15 Fe1 C18 38.0(3)
C16 C15 Fe1 C17 -38.0(3)
C14 C15 Fe1 C17 82.5(4)
C14 C15 Fe1 C16 120.5(5)
C16 C15 Fe1 C12 70.9(4)
C14 C15 Fe1 C12 -168.6(3)
C13 C12 Fe1 C14 162.1(6)
C11 C12 Fe1 C14 42.3(7)
C11 C12 Fe1 C13 -119.8(3)
C13 C12 Fe1 C9 37.65(18)
C11 C12 Fe1 C9 -82.1(2)
C13 C12 Fe1 C10 82.4(2)
C11 C12 Fe1 C10 -37.42(19)
C13 C12 Fe1 C11 119.8(3)
C13 C12 Fe1 C18 -53.4(4)
C11 C12 Fe1 C18 -173.2(3)
C13 C12 Fe1 C17 -86.9(3)
C11 C12 Fe1 C17 153.3(2)
C13 C12 Fe1 C16 -129.5(2)
C11 C12 Fe1 C16 110.7(3)
C13 C12 Fe1 C15 -168.7(3)
C11 C12 Fe1 C15 71.6(3)
C4 C7 N1 N2 -180.0(3)
O2 C8 N2 N1 -0.2(4)
C9 C8 N2 N1 -177.0(2)
C7 N1 N2 C8 169.6(3)
